data_7034922
loop_
_publ_author_name
'Fontanet, M\`onica'
'Rodr\'iguez, Montserrat'
'Fontrodona, Xavier'
'Romero, Isabel'
'Vi\~nas, Clara'
'Teixidor, Francesc'

_publ_section_title
;
 Intramolecular hydrogen bonding stabilizes the nuclearity of complexes. A
 comparative study based on the H-carborane and Me-carborane framework.
;
_journal_issue 22
_journal_name_full 'Dalton transactions (Cambridge, England : 2003)'
_journal_page_first 10399
_journal_page_last 10409
_journal_paper_doi 10.1039/c5dt00305a
_journal_volume 44
_journal_year 2015
_chemical_formula_moiety 'C32 H64 B40 Cu2 N4 O8'
_chemical_formula_sum 'C32 H64 B40 Cu2 N4 O8'
_chemical_formula_weight 1192.35
_chemical_name_systematic
;
 ?
;
_space_group_crystal_system triclinic
_space_group_IT_number 2
_space_group_name_Hall '-P 1'
_space_group_name_H-M_alt 'P -1'
_symmetry_space_group_name_Hall '-P 1'
_symmetry_space_group_name_H-M 'P -1'
_atom_sites_solution_hydrogens geom
_audit_creation_method SHELXL-2013
_audit_update_record
;
2014-11-14 deposited with the CCDC.
2015-04-23 downloaded from the CCDC.
;
_cell_angle_alpha 99.539(3)
_cell_angle_beta 115.311(3)
_cell_angle_gamma 112.975(3)
_cell_formula_units_Z 1
_cell_length_a 11.764(3)
_cell_length_b 13.327(3)
_cell_length_c 13.366(3)
_cell_measurement_temperature 298(2)
_cell_measurement_theta_max 28.45
_cell_measurement_theta_min 3.40
_cell_volume 1598.8(7)
_computing_cell_refinement 'Bruker SMART'
_computing_data_collection 'Bruker SMART'
_computing_data_reduction 'Bruker SAINT'
_computing_molecular_graphics 'Bruker SHELXTL'
_computing_publication_material 'Bruker SHELXTL'
_computing_structure_refinement 'SHELXL-2013 (Sheldrick, 2013)'
_computing_structure_solution 'SHELXL-2013 (Sheldrick, 2013)'
_diffrn_ambient_temperature 298(2)
_diffrn_measured_fraction_theta_full 0.993
_diffrn_measured_fraction_theta_max 0.958
_diffrn_measurement_device_type 'ccd area detector'
_diffrn_measurement_method 'phi and omega scans'
_diffrn_radiation_monochromator graphite
_diffrn_radiation_source 'fine-focus sealed tube'
_diffrn_radiation_type MoK\a
_diffrn_radiation_wavelength 0.71073
_diffrn_reflns_av_R_equivalents 0.0407
_diffrn_reflns_av_unetI/netI 0.0483
_diffrn_reflns_laue_measured_fraction_full 0.993
_diffrn_reflns_laue_measured_fraction_max 0.958
_diffrn_reflns_limit_h_max 15
_diffrn_reflns_limit_h_min -15
_diffrn_reflns_limit_k_max 17
_diffrn_reflns_limit_k_min -17
_diffrn_reflns_limit_l_max 17
_diffrn_reflns_limit_l_min -17
_diffrn_reflns_number 24054
_diffrn_reflns_point_group_measured_fraction_full 0.993
_diffrn_reflns_point_group_measured_fraction_max 0.958
_diffrn_reflns_theta_full 25.242
_diffrn_reflns_theta_max 28.447
_diffrn_reflns_theta_min 1.811
_exptl_absorpt_coefficient_mu 0.711
_exptl_absorpt_correction_T_max 1.0
_exptl_absorpt_correction_T_min 0.852436
_exptl_absorpt_correction_type empirical
_exptl_absorpt_process_details 'SADADBS v2.10 BRUKER 2001'
_exptl_crystal_colour blue
_exptl_crystal_density_diffrn 1.238
_exptl_crystal_description prism
_exptl_crystal_F_000 606
_exptl_crystal_size_max 0.4
_exptl_crystal_size_mid 0.2
_exptl_crystal_size_min 0.2
_refine_diff_density_max 3.611
_refine_diff_density_min -0.992
_refine_diff_density_rms 0.204
_refine_ls_extinction_method none
_refine_ls_goodness_of_fit_ref 2.032
_refine_ls_hydrogen_treatment constr
_refine_ls_matrix_type full
_refine_ls_number_parameters 382
_refine_ls_number_reflns 7719
_refine_ls_number_restraints 0
_refine_ls_restrained_S_all 2.032
_refine_ls_R_factor_all 0.1445
_refine_ls_R_factor_gt 0.1297
_refine_ls_shift/su_max 0.025
_refine_ls_shift/su_mean 0.003
_refine_ls_structure_factor_coef Fsqd
_refine_ls_weighting_details 'w=1/[\s^2^(Fo^2^)+(0.2000P)^2^] where P=(Fo^2^+2Fc^2^)/3'
_refine_ls_weighting_scheme calc
_refine_ls_wR_factor_gt 0.4524
_refine_ls_wR_factor_ref 0.4613
_reflns_Friedel_coverage 0.000
_reflns_number_gt 6095
_reflns_number_total 7719
_reflns_threshold_expression 'I > 2\s(I)'
_cod_data_source_file c5dt00305a2.cif
_cod_data_source_block mfcl334blaus
_cod_depositor_comments 'Adding full bibliography for 7034918--7034924.cif.'
_cod_original_cell_volume 1598.8(6)
_cod_database_code 7034922
_shelx_space_group_comment
;
The symmetry employed for this shelxl refinement is uniquely defined
by the following loop, which should always be used as a source of
symmetry information in preference to the above space-group names.
They are only intended as comments.
;
_shelxl_version_number 2013-3

loop_
_space_group_symop_operation_xyz
'x, y, z'
'-x, -y, -z'

loop_
_atom_site_label
_atom_site_type_symbol
_atom_site_fract_x
_atom_site_fract_y
_atom_site_fract_z
_atom_site_U_iso_or_equiv
_atom_site_adp_type
_atom_site_occupancy
_atom_site_site_symmetry_order
_atom_site_calc_flag
_atom_site_refinement_flags_posn
_atom_site_refinement_flags_adp
Cu1 Cu 0.34041(8) 0.51368(6) 0.84111(6) 0.0413(4) Uani 1 1 d . .
O1 O 0.2325(6) 0.5942(5) 0.8483(4) 0.0487(11) Uani 1 1 d . .
O2 O 0.1171(7) 0.5144(6) 0.6485(5) 0.0697(17) Uani 1 1 d . .
O3 O 0.4150(6) 0.4237(5) 0.7863(4) 0.0496(11) Uani 1 1 d . .
O4 O 0.5187(6) 0.3929(5) 0.9527(4) 0.0526(12) Uani 1 1 d . .
C1 C 0.4769(7) 0.3771(6) 0.8478(5) 0.0412(13) Uani 1 1 d . .
B1 B 0.4191(18) 0.1518(9) 0.7724(10) 0.085(4) Uani 1 1 d . .
H1 H 0.3484 0.1205 0.8073 0.102 Uiso 1 1 calc R U
C2 C 0.4998(7) 0.2914(6) 0.7779(5) 0.0412(13) Uani 1 1 d . .
B2 B 0.3564(14) 0.1779(10) 0.6399(8) 0.074(3) Uani 1 1 d . .
H2 H 0.2456 0.1644 0.5892 0.089 Uiso 1 1 calc R U
C3 C 0.6022(12) 0.2491(9) 0.8572(7) 0.074(3) Uani 1 1 d . .
H3B H 0.6534 0.2838 0.9556 0.088 Uiso 1 1 calc R U
B3 B 0.5067(16) 0.2946(10) 0.6539(10) 0.075(3) Uani 1 1 d . .
H3 H 0.4944 0.3575 0.6124 0.090 Uiso 1 1 calc R U
C4 C 0.1436(8) 0.5785(7) 0.7425(6) 0.0499(16) Uani 1 1 d . .
B4 B 0.6642(13) 0.3427(12) 0.7938(12) 0.087(4) Uani 1 1 d . .
H4 H 0.7543 0.4361 0.8423 0.105 Uiso 1 1 calc R U
C5 C 0.0708(8) 0.6517(7) 0.7369(6) 0.0512(16) Uani 1 1 d . .
B5 B 0.391(2) 0.0591(11) 0.6440(11) 0.118(7) Uani 1 1 d . .
H5 H 0.3030 -0.0350 0.5954 0.141 Uiso 1 1 calc R U
C6 C 0.1567(11) 0.7890(9) 0.8449(9) 0.071(2) Uani 1 1 d . .
H6B H 0.2662 0.8315 0.9277 0.086 Uiso 1 1 calc R U
B6 B 0.4398(16) 0.1462(11) 0.5681(9) 0.078(3) Uani 1 1 d . .
H6 H 0.3814 0.1099 0.4690 0.094 Uiso 1 1 calc R U
B7 B 0.626(2) 0.2440(19) 0.6636(15) 0.126(7) Uani 1 1 d . .
H7 H 0.6932 0.2725 0.6248 0.151 Uiso 1 1 calc R U
B8 B 0.698(2) 0.224(2) 0.8023(14) 0.141(9) Uani 1 1 d . .
H8 H 0.8092 0.2407 0.8589 0.169 Uiso 1 1 calc R U
B9 B 0.551(3) 0.1107(16) 0.7847(11) 0.141(9) Uani 1 1 d . .
H9 H 0.5677 0.0504 0.8288 0.169 Uiso 1 1 calc R U
B10 B 0.566(2) 0.1080(16) 0.6602(11) 0.122(7) Uani 1 1 d . .
H10 H 0.5924 0.0479 0.6209 0.146 Uiso 1 1 calc R U
B11 B 0.0080(14) 0.6694(10) 0.8300(12) 0.073(3) Uani 1 1 d . .
H11 H 0.0210 0.6351 0.9012 0.088 Uiso 1 1 calc R U
B12 B -0.1117(13) 0.5748(11) 0.6758(17) 0.112(7) Uani 1 1 d . .
H12 H -0.1785 0.4778 0.6444 0.135 Uiso 1 1 calc R U
B13 B -0.0300(16) 0.6467(13) 0.6071(8) 0.093(5) Uani 1 1 d . .
H13 H -0.0460 0.5924 0.5253 0.111 Uiso 1 1 calc R U
B14 B 0.1392(17) 0.7742(12) 0.7062(12) 0.083(4) Uani 1 1 d . .
H14 H 0.2340 0.8052 0.6966 0.099 Uiso 1 1 calc R U
B15 B 0.0146(13) 0.8049(10) 0.8401(11) 0.070(3) Uani 1 1 d . .
H15 H 0.0300 0.8617 0.9202 0.084 Uiso 1 1 calc R U
B16 B -0.1472(16) 0.6754(14) 0.7447(17) 0.124(5) Uani 1 1 d . .
H16 H -0.2362 0.6458 0.7615 0.149 Uiso 1 1 calc R U
B17 B -0.1766(16) 0.6539(14) 0.5974(17) 0.124(5) Uani 1 1 d . .
H17 H -0.2876 0.6071 0.5153 0.149 Uiso 1 1 calc R U
B18 B -0.020(2) 0.7786(19) 0.6152(13) 0.121(7) Uani 1 1 d . .
H18 H -0.0279 0.8135 0.5449 0.145 Uiso 1 1 calc R U
B19 B 0.0978(13) 0.8723(10) 0.7702(11) 0.070(3) Uani 1 1 d . .
H19 H 0.1664 0.9694 0.8035 0.084 Uiso 1 1 calc R U
B20 B -0.0988(15) 0.7965(12) 0.6976(12) 0.086(4) Uani 1 1 d . .
H20 H -0.1597 0.8433 0.6798 0.103 Uiso 1 1 calc R U
N1 N 0.4685(8) 0.6517(6) 0.8216(5) 0.0527(15) Uani 1 1 d . .
C7 C 0.5439(12) 0.7634(8) 0.8999(8) 0.076(3) Uani 1 1 d . .
H7A H 0.5483 0.7773 0.9723 0.091 Uiso 1 1 calc R U
C8 C 0.6160(15) 0.8596(9) 0.8804(12) 0.095(4) Uani 1 1 d . .
H8A H 0.6691 0.9363 0.9389 0.114 Uiso 1 1 calc R U
C9 C 0.6084(14) 0.8410(10) 0.7747(12) 0.087(3) Uani 1 1 d . .
H9A H 0.6537 0.9049 0.7584 0.105 Uiso 1 1 calc R U
C10 C 0.5336(14) 0.7276(11) 0.6925(10) 0.083(3) Uani 1 1 d . .
H10A H 0.5292 0.7123 0.6200 0.100 Uiso 1 1 calc R U
C11 C 0.4644(11) 0.6355(9) 0.7194(8) 0.069(2) Uani 1 1 d . .
H11A H 0.4123 0.5581 0.6626 0.083 Uiso 1 1 calc R U
N2 N 0.1909(7) 0.3631(6) 0.8306(5) 0.0534(15) Uani 1 1 d . .
C12 C 0.2014(13) 0.3391(10) 0.9240(10) 0.086(3) Uani 1 1 d . .
H12A H 0.2780 0.3983 1.0001 0.103 Uiso 1 1 calc R U
C13 C 0.1104(16) 0.2356(14) 0.9188(14) 0.113(5) Uani 1 1 d . .
H13A H 0.1256 0.2232 0.9888 0.136 Uiso 1 1 calc R U
C14 C -0.0037(15) 0.1501(11) 0.8091(15) 0.104(4) Uani 1 1 d . .
H14A H -0.0733 0.0796 0.8019 0.125 Uiso 1 1 calc R U
C15 C -0.0151(17) 0.1691(12) 0.7100(14) 0.139(7) Uani 1 1 d . .
H15A H -0.0870 0.1090 0.6334 0.167 Uiso 1 1 calc R U
C116 C 0.0828(15) 0.2803(11) 0.7247(10) 0.116(6) Uani 1 1 d . .
H16A H 0.0704 0.2957 0.6565 0.139 Uiso 1 1 calc R U

loop_
_atom_site_aniso_label
_atom_site_aniso_U_11
_atom_site_aniso_U_22
_atom_site_aniso_U_33
_atom_site_aniso_U_23
_atom_site_aniso_U_13
_atom_site_aniso_U_12
Cu1 0.0517(6) 0.0453(6) 0.0345(5) 0.0155(4) 0.0218(4) 0.0335(4)
O1 0.058(3) 0.060(3) 0.037(2) 0.019(2) 0.023(2) 0.041(2)
O2 0.087(4) 0.085(4) 0.035(2) 0.009(3) 0.020(3) 0.063(4)
O3 0.071(3) 0.055(3) 0.046(3) 0.024(2) 0.035(2) 0.048(3)
O4 0.067(3) 0.062(3) 0.032(2) 0.012(2) 0.022(2) 0.044(3)
C1 0.046(3) 0.040(3) 0.037(3) 0.011(2) 0.021(3) 0.026(3)
B1 0.152(12) 0.041(5) 0.055(5) 0.016(4) 0.060(7) 0.041(6)
C2 0.053(4) 0.039(3) 0.033(3) 0.011(2) 0.021(3) 0.029(3)
B2 0.090(8) 0.069(6) 0.036(4) 0.001(4) 0.021(5) 0.041(6)
C3 0.113(7) 0.092(6) 0.034(3) 0.017(4) 0.028(4) 0.085(6)
B3 0.141(11) 0.079(7) 0.060(5) 0.041(5) 0.069(7) 0.081(7)
C4 0.057(4) 0.054(4) 0.040(3) 0.013(3) 0.021(3) 0.039(3)
B4 0.066(6) 0.091(8) 0.083(8) -0.006(6) 0.047(6) 0.032(6)
C5 0.054(4) 0.058(4) 0.036(3) 0.012(3) 0.015(3) 0.038(3)
B5 0.23(2) 0.051(6) 0.060(6) 0.017(5) 0.066(10) 0.074(9)
C6 0.079(6) 0.072(6) 0.063(5) 0.019(4) 0.035(5) 0.047(5)
B6 0.133(10) 0.089(7) 0.042(4) 0.025(5) 0.044(6) 0.086(8)
B7 0.158(15) 0.175(17) 0.099(11) 0.030(11) 0.093(12) 0.115(14)
B8 0.160(16) 0.23(2) 0.077(9) 0.025(12) 0.050(10) 0.167(18)
B9 0.29(3) 0.131(12) 0.054(6) 0.040(7) 0.067(11) 0.181(17)
B10 0.212(18) 0.164(15) 0.060(6) 0.040(8) 0.066(9) 0.166(16)
B11 0.098(8) 0.077(7) 0.102(8) 0.053(6) 0.074(7) 0.064(7)
B12 0.055(6) 0.049(6) 0.150(14) -0.008(7) 0.008(7) 0.029(5)
B13 0.130(10) 0.119(10) 0.028(4) 0.010(5) 0.009(5) 0.108(9)
B14 0.133(11) 0.104(9) 0.096(8) 0.071(8) 0.086(9) 0.092(9)
B15 0.080(7) 0.068(6) 0.087(7) 0.025(5) 0.055(6) 0.050(5)
B16 0.075(6) 0.083(6) 0.137(9) -0.008(6) 0.002(6) 0.058(5)
B17 0.075(6) 0.083(6) 0.137(9) -0.008(6) 0.002(6) 0.058(5)
B18 0.200(18) 0.196(18) 0.083(8) 0.089(11) 0.085(11) 0.177(17)
B19 0.084(7) 0.064(6) 0.082(7) 0.035(5) 0.049(6) 0.049(6)
B20 0.097(8) 0.089(8) 0.079(7) 0.024(6) 0.033(6) 0.074(7)
N1 0.079(4) 0.067(4) 0.039(3) 0.024(3) 0.034(3) 0.057(4)
C7 0.108(8) 0.053(5) 0.056(5) 0.022(4) 0.042(5) 0.036(5)
C8 0.118(9) 0.049(5) 0.101(8) 0.020(5) 0.059(8) 0.033(6)
C9 0.106(8) 0.077(7) 0.107(9) 0.053(7) 0.074(8) 0.046(6)
C10 0.116(8) 0.094(8) 0.079(6) 0.051(6) 0.070(7) 0.062(7)
C11 0.091(6) 0.068(5) 0.061(5) 0.025(4) 0.051(5) 0.042(5)
N2 0.061(4) 0.060(4) 0.041(3) 0.012(3) 0.021(3) 0.043(3)
C12 0.090(7) 0.074(6) 0.070(6) 0.025(5) 0.048(6) 0.019(5)
C13 0.105(10) 0.122(11) 0.108(10) 0.066(9) 0.069(9) 0.036(9)
C14 0.095(9) 0.071(7) 0.120(11) 0.021(7) 0.070(9) 0.015(6)
C15 0.117(11) 0.078(8) 0.087(9) -0.015(7) 0.038(8) -0.024(8)
C116 0.107(9) 0.084(8) 0.053(5) 0.012(5) 0.025(6) -0.011(7)

loop_
_atom_type_symbol
_atom_type_description
_atom_type_scat_dispersion_real
_atom_type_scat_dispersion_imag
_atom_type_scat_source
C C 0.0033 0.0016 'International Tables Vol C Tables 4.2.6.8 and 6.1.1.4'
H H 0.0000 0.0000 'International Tables Vol C Tables 4.2.6.8 and 6.1.1.4'
B B 0.0013 0.0007 'International Tables Vol C Tables 4.2.6.8 and 6.1.1.4'
Cu Cu 0.3201 1.2651 'International Tables Vol C Tables 4.2.6.8 and 6.1.1.4'
N N 0.0061 0.0033 'International Tables Vol C Tables 4.2.6.8 and 6.1.1.4'
O O 0.0106 0.0060 'International Tables Vol C Tables 4.2.6.8 and 6.1.1.4'

loop_
_geom_angle_atom_site_label_1
_geom_angle_atom_site_label_2
_geom_angle_atom_site_label_3
_geom_angle
_geom_angle_site_symmetry_3
O3 Cu1 O1 164.1(2) .
O3 Cu1 N1 88.2(2) .
O1 Cu1 N1 88.1(2) .
O3 Cu1 N2 89.1(2) .
O1 Cu1 N2 92.0(2) .
N1 Cu1 N2 170.5(2) .
O3 Cu1 O4 109.91(19) 2_667
O1 Cu1 O4 85.72(18) 2_667
N1 Cu1 O4 92.9(2) 2_667
N2 Cu1 O4 96.6(2) 2_667
C4 O1 Cu1 109.4(4) .
C1 O3 Cu1 122.9(4) .
C1 O4 Cu1 159.3(5) 2_667
O4 C1 O3 127.8(6) .
O4 C1 C2 118.4(5) .
O3 C1 C2 113.9(5) .
C3 B1 C2 56.0(5) .
C3 B1 B5 103.8(11) .
C2 B1 B5 105.4(8) .
C3 B1 B2 104.9(8) .
C2 B1 B2 59.7(5) .
B5 B1 B2 61.2(6) .
C3 B1 B9 56.7(9) .
C2 B1 B9 101.6(11) .
B5 B1 B9 59.3(9) .
B2 B1 B9 107.3(9) .
C3 B1 H1 125.6 .
C2 B1 H1 125.2 .
B5 B1 H1 122.5 .
B2 B1 H1 121.1 .
B9 B1 H1 124.2 .
C1 C2 C3 115.5(5) .
C1 C2 B4 118.4(6) .
C3 C2 B4 63.6(8) .
C1 C2 B1 113.5(6) .
C3 C2 B1 61.7(7) .
B4 C2 B1 115.9(8) .
C1 C2 B3 124.3(6) .
C3 C2 B3 112.4(6) .
B4 C2 B3 62.2(7) .
B1 C2 B3 113.3(6) .
C1 C2 B2 121.0(6) .
C3 C2 B2 111.2(6) .
B4 C2 B2 113.6(7) .
B1 C2 B2 61.9(6) .
B3 C2 B2 61.5(7) .
C2 B2 B6 104.8(9) .
C2 B2 B3 58.8(6) .
B6 B2 B3 60.5(7) .
C2 B2 B1 58.4(5) .
B6 B2 B1 107.9(9) .
B3 B2 B1 108.2(9) .
C2 B2 B5 103.0(8) .
B6 B2 B5 59.4(8) .
B3 B2 B5 107.1(10) .
B1 B2 B5 59.4(6) .
C2 B2 H2 125.3 .
B6 B2 H2 122.1 .
B3 B2 H2 121.3 .
B1 B2 H2 121.5 .
B5 B2 H2 123.7 .
C2 C3 B9 113.0(8) .
C2 C3 B8 112.6(9) .
B9 C3 B8 60.2(11) .
C2 C3 B1 62.3(6) .
B9 C3 B1 64.9(11) .
B8 C3 B1 115.4(10) .
C2 C3 B4 60.8(6) .
B9 C3 B4 112.0(9) .
B8 C3 B4 63.1(11) .
B1 C3 B4 114.0(7) .
C2 C3 H3B 119.6 .
B9 C3 H3B 119.0 .
B8 C3 H3B 118.5 .
B1 C3 H3B 116.2 .
B4 C3 H3B 119.1 .
C2 B3 B4 58.3(6) .
C2 B3 B2 59.8(5) .
B4 B3 B2 108.9(8) .
C2 B3 B7 103.1(8) .
B4 B3 B7 60.2(8) .
B2 B3 B7 106.2(10) .
C2 B3 B6 105.0(7) .
B4 B3 B6 108.4(8) .
B2 B3 B6 59.7(7) .
B7 B3 B6 58.7(8) .
C2 B3 H3 124.9 .
B4 B3 H3 120.8 .
B2 B3 H3 121.3 .
B7 B3 H3 124.0 .
B6 B3 H3 122.5 .
O2 C4 O1 125.9(6) .
O2 C4 C5 119.4(6) .
O1 C4 C5 114.6(6) .
C2 B4 C3 55.7(6) .
C2 B4 B3 59.5(6) .
C3 B4 B3 104.0(8) .
C2 B4 B7 103.9(10) .
C3 B4 B7 102.6(11) .
B3 B4 B7 60.1(8) .
C2 B4 B8 103.7(12) .
C3 B4 B8 57.3(9) .
B3 B4 B8 109.7(9) .
B7 B4 B8 60.9(10) .
C2 B4 H4 125.2 .
C3 B4 H4 126.5 .
B3 B4 H4 121.1 .
B7 B4 H4 123.5 .
B8 B4 H4 121.7 .
C4 C5 B13 117.3(6) .
C4 C5 B12 116.1(7) .
B13 C5 B12 63.8(10) .
C4 C5 C6 122.5(6) .
B13 C5 C6 110.0(7) .
B12 C5 C6 112.9(7) .
C4 C5 B14 115.7(7) .
B13 C5 B14 62.3(8) .
B12 C5 B14 117.1(8) .
C6 C5 B14 61.3(6) .
C4 C5 B11 121.3(7) .
B13 C5 B11 112.2(8) .
B12 C5 B11 62.1(9) .
C6 C5 B11 61.4(6) .
B14 C5 B11 113.9(7) .
B6 B5 B9 107.6(14) .
B6 B5 B1 107.8(7) .
B9 B5 B1 61.5(8) .
B6 B5 B2 59.2(6) .
B9 B5 B2 107.7(7) .
B1 B5 B2 59.4(6) .
B6 B5 B10 60.8(9) .
B9 B5 B10 58.7(11) .
B1 B5 B10 108.4(11) .
B2 B5 B10 107.3(10) .
B6 B5 H5 121.9 .
B9 B5 H5 121.8 .
B1 B5 H5 121.1 .
B2 B5 H5 122.6 .
B10 B5 H5 121.9 .
C5 C6 B15 104.6(7) .
C5 C6 B14 59.9(6) .
B15 C6 B14 108.4(8) .
C5 C6 B11 60.0(6) .
B15 C6 B11 60.4(6) .
B14 C6 B11 111.5(9) .
C5 C6 B19 106.4(7) .
B15 C6 B19 59.5(6) .
B14 C6 B19 61.1(6) .
B11 C6 B19 110.3(8) .
C5 C6 H6B 124.1 .
B15 C6 H6B 123.2 .
B14 C6 H6B 119.8 .
B11 C6 H6B 119.3 .
B19 C6 H6B 121.4 .
B7 B6 B2 107.5(7) .
B7 B6 B5 105.3(11) .
B2 B6 B5 61.5(8) .
B7 B6 B3 60.3(8) .
B2 B6 B3 59.7(6) .
B5 B6 B3 108.1(7) .
B7 B6 B10 56.0(11) .
B2 B6 B10 109.1(8) .
B5 B6 B10 60.7(10) .
B3 B6 B10 105.9(9) .
B7 B6 H6 124.0 .
B2 B6 H6 120.6 .
B5 B6 H6 121.5 .
B3 B6 H6 122.1 .
B10 B6 H6 122.9 .
B10 B7 B6 64.1(10) .
B10 B7 B3 112.8(13) .
B6 B7 B3 60.9(8) .
B10 B7 B4 110.7(13) .
B6 B7 B4 109.9(9) .
B3 B7 B4 59.8(7) .
B10 B7 B8 60.6(12) .
B6 B7 B8 111.3(15) .
B3 B7 B8 108.9(8) .
B4 B7 B8 60.3(9) .
B10 B7 H7 118.2 .
B6 B7 H7 119.1 .
B3 B7 H7 120.6 .
B4 B7 H7 121.4 .
B8 B7 H7 121.2 .
B9 B8 C3 59.2(9) .
B9 B8 B10 61.1(12) .
C3 B8 B10 105.3(14) .
B9 B8 B4 108.4(10) .
C3 B8 B4 59.6(7) .
B10 B8 B4 105.4(10) .
B9 B8 B7 104.3(13) .
C3 B8 B7 102.6(9) .
B10 B8 B7 55.7(10) .
B4 B8 B7 58.8(9) .
B9 B8 H8 121.4 .
C3 B8 H8 124.0 .
B10 B8 H8 123.5 .
B4 B8 H8 121.7 .
B7 B8 H8 126.1 .
C3 B9 B8 60.6(9) .
C3 B9 B10 106.6(13) .
B8 B9 B10 61.3(13) .
C3 B9 B5 105.0(8) .
B8 B9 B5 111.5(12) .
B10 B9 B5 61.7(9) .
C3 B9 B1 58.4(6) .
B8 B9 B1 110.3(9) .
B10 B9 B1 108.9(8) .
B5 B9 B1 59.2(9) .
C3 B9 H9 124.3 .
B8 B9 H9 118.8 .
B10 B9 H9 121.0 .
B5 B9 H9 121.5 .
B1 B9 H9 121.6 .
B7 B10 B9 107.7(9) .
B7 B10 B8 63.7(12) .
B9 B10 B8 57.5(10) .
B7 B10 B5 106.6(9) .
B9 B10 B5 59.7(11) .
B8 B10 B5 106.8(10) .
B7 B10 B6 59.8(9) .
B9 B10 B6 106.6(10) .
B8 B10 B6 110.4(9) .
B5 B10 B6 58.5(8) .
B7 B10 H10 120.8 .
B9 B10 H10 123.3 .
B8 B10 H10 120.5 .
B5 B10 H10 123.3 .
B6 B10 H10 121.7 .
C5 B11 B16 105.1(11) .
C5 B11 C6 58.5(5) .
B16 B11 C6 107.3(10) .
C5 B11 B12 57.8(7) .
B16 B11 B12 61.4(8) .
C6 B11 B12 107.0(10) .
C5 B11 B15 102.8(7) .
B16 B11 B15 57.9(7) .
C6 B11 B15 59.5(6) .
B12 B11 B15 105.8(9) .
C5 B11 H11 125.2 .
B16 B11 H11 122.1 .
C6 B11 H11 121.8 .
B12 B11 H11 122.0 .
B15 B11 H11 124.4 .
C5 B12 B13 55.8(7) .
C5 B12 B11 60.1(6) .
B13 B12 B11 104.4(8) .
C5 B12 B17 104.2(12) .
B13 B12 B17 58.7(10) .
B11 B12 B17 107.8(8) .
C5 B12 B16 104.8(8) .
B13 B12 B16 104.8(11) .
B11 B12 B16 58.6(8) .
B17 B12 B16 60.9(10) .
C5 B12 H12 124.6 .
B13 B12 H12 125.0 .
B11 B12 H12 122.2 .
B17 B12 H12 121.9 .
B16 B12 H12 123.0 .
C5 B13 B18 112.1(8) .
C5 B13 B17 110.1(11) .
B18 B13 B17 64.6(9) .
C5 B13 B14 62.2(6) .
B18 B13 B14 62.6(9) .
B17 B13 B14 115.5(8) .
C5 B13 B12 60.4(7) .
B18 B13 B12 115.1(10) .
B17 B13 B12 61.4(11) .
B14 B13 B12 114.3(7) .
C5 B13 H13 121.3 .
B18 B13 H13 117.2 .
B17 B13 H13 118.4 .
B14 B13 H13 117.1 .
B12 B13 H13 118.5 .
C5 B14 B13 55.4(6) .
C5 B14 C6 58.7(5) .
B13 B14 C6 102.5(9) .
C5 B14 B18 103.0(11) .
B13 B14 B18 58.0(9) .
C6 B14 B18 106.5(8) .
C5 B14 B19 104.6(7) .
B13 B14 B19 103.4(9) .
C6 B14 B19 59.8(6) .
B18 B14 B19 59.5(7) .
C5 B14 H14 125.1 .
B13 B14 H14 126.1 .
C6 B14 H14 122.9 .
B18 B14 H14 123.1 .
B19 B14 H14 123.0 .
B16 B15 B19 114.1(12) .
B16 B15 C6 109.7(8) .
B19 B15 C6 60.7(6) .
B16 B15 B20 63.2(10) .
B19 B15 B20 62.2(8) .
C6 B15 B20 109.8(8) .
B16 B15 B11 60.4(7) .
B19 B15 B11 110.9(7) .
C6 B15 B11 60.0(6) .
B20 B15 B11 110.9(9) .
B16 B15 H15 118.8 .
B19 B15 H15 118.5 .
C6 B15 H15 121.8 .
B20 B15 H15 119.4 .
B11 B15 H15 120.9 .
B15 B16 B11 61.7(7) .
B15 B16 B12 107.6(10) .
B11 B16 B12 60.0(7) .
B15 B16 B17 105.4(15) .
B11 B16 B17 107.3(11) .
B12 B16 B17 59.0(10) .
B15 B16 B20 60.0(9) .
B11 B16 B20 109.5(12) .
B12 B16 B20 105.7(15) .
B17 B16 B20 57.5(10) .
B15 B16 H16 121.8 .
B11 B16 H16 120.2 .
B12 B16 H16 122.7 .
B17 B16 H16 124.0 .
B20 B16 H16 122.5 .
B13 B17 B20 104.3(10) .
B13 B17 B12 59.9(8) .
B20 B17 B12 109.8(12) .
B13 B17 B16 105.1(10) .
B20 B17 B16 61.4(9) .
B12 B17 B16 60.1(10) .
B13 B17 B18 57.2(9) .
B20 B17 B18 59.3(9) .
B12 B17 B18 107.8(9) .
B16 B17 B18 107.6(11) .
B13 B17 H17 125.1 .
B20 B17 H17 121.6 .
B12 B17 H17 120.4 .
B16 B17 H17 121.9 .
B18 B17 H17 122.7 .
B13 B18 B20 103.9(12) .
B13 B18 B19 105.1(7) .
B20 B18 B19 61.5(7) .
B13 B18 B14 59.4(7) .
B20 B18 B14 109.5(9) .
B19 B18 B14 60.3(8) .
B13 B18 B17 58.2(10) .
B20 B18 B17 57.7(9) .
B19 B18 B17 106.8(11) .
B14 B18 B17 107.8(10) .
B13 B18 H18 124.9 .
B20 B18 H18 122.3 .
B19 B18 H18 121.9 .
B14 B18 H18 120.5 .
B17 B18 H18 123.1 .
B15 B19 C6 59.8(6) .
B15 B19 B18 106.2(11) .
C6 B19 B18 106.4(8) .
B15 B19 B14 107.1(7) .
C6 B19 B14 59.1(6) .
B18 B19 B14 60.2(7) .
B15 B19 B20 59.3(7) .
C6 B19 B20 106.8(8) .
B18 B19 B20 59.1(9) .
B14 B19 B20 107.5(9) .
B15 B19 H19 122.5 .
C6 B19 H19 122.6 .
B18 B19 H19 122.7 .
B14 B19 H19 121.9 .
B20 B19 H19 122.3 .
B17 B20 B15 105.7(9) .
B17 B20 B18 63.0(11) .
B15 B20 B18 105.7(8) .
B17 B20 B19 109.2(9) .
B15 B20 B19 58.5(7) .
B18 B20 B19 59.3(9) .
B17 B20 B16 61.1(11) .
B15 B20 B16 56.8(7) .
B18 B20 B16 110.1(10) .
B19 B20 B16 105.8(8) .
B17 B20 H20 120.2 .
B15 B20 H20 125.1 .
B18 B20 H20 120.5 .
B19 B20 H20 122.6 .
B16 B20 H20 122.1 .
C7 N1 C11 116.3(8) .
C7 N1 Cu1 123.2(6) .
C11 N1 Cu1 119.9(6) .
N1 C7 C8 123.9(9) .
N1 C7 H7A 118.1 .
C8 C7 H7A 118.1 .
C9 C8 C7 118.8(10) .
C9 C8 H8A 120.6 .
C7 C8 H8A 120.6 .
C8 C9 C10 119.2(10) .
C8 C9 H9A 120.4 .
C10 C9 H9A 120.4 .
C9 C10 C11 118.3(10) .
C9 C10 H10A 120.8 .
C11 C10 H10A 120.9 .
N1 C11 C10 123.5(9) .
N1 C11 H11A 118.2 .
C10 C11 H11A 118.2 .
C116 N2 C12 117.0(9) .
C116 N2 Cu1 118.7(7) .
C12 N2 Cu1 124.1(6) .
N2 C12 C13 125.2(12) .
N2 C12 H12A 117.4 .
C13 C12 H12A 117.4 .
C12 C13 C14 118.1(13) .
C12 C13 H13A 121.0 .
C14 C13 H13A 121.0 .
C13 C14 C15 118.7(11) .
C13 C14 H14A 120.7 .
C15 C14 H14A 120.7 .
C14 C15 C116 118.8(12) .
C14 C15 H15A 120.6 .
C116 C15 H15A 120.6 .
N2 C116 C15 122.0(12) .
N2 C116 H16A 119.0 .
C15 C116 H16A 119.0 .

loop_
_geom_bond_atom_site_label_1
_geom_bond_atom_site_label_2
_geom_bond_distance
_geom_bond_site_symmetry_2
Cu1 O3 1.955(4) .
Cu1 O1 1.975(5) .
Cu1 N1 2.013(8) .
Cu1 N2 2.020(8) .
Cu1 O4 2.289(5) 2_667
O1 C4 1.267(8) .
O2 C4 1.228(9) .
O3 C1 1.266(8) .
O4 C1 1.218(8) .
O4 Cu1 2.289(5) 2_667
C1 C2 1.533(8) .
B1 C3 1.689(19) .
B1 C2 1.698(12) .
B1 B5 1.756(15) .
B1 B2 1.757(16) .
B1 B9 1.80(2) .
B1 H1 1.1000 .
C2 C3 1.590(10) .
C2 B4 1.680(13) .
C2 B3 1.702(11) .
C2 B2 1.720(12) .
B2 B6 1.748(16) .
B2 B3 1.749(19) .
B2 B5 1.789(17) .
B2 H2 1.1000 .
C3 B9 1.658(15) .
C3 B8 1.682(17) .
C3 B4 1.725(19) .
C3 H3B 1.1000 .
B3 B4 1.748(19) .
B3 B7 1.752(18) .
B3 B6 1.762(15) .
B3 H3 1.1000 .
C4 C5 1.520(9) .
B4 B7 1.754(17) .
B4 B8 1.78(2) .
B4 H4 1.1000 .
C5 B13 1.601(11) .
C5 B12 1.684(15) .
C5 C6 1.699(12) .
C5 B14 1.720(14) .
C5 B11 1.725(13) .
B5 B6 1.753(19) .
B5 B9 1.76(2) .
B5 B10 1.79(3) .
B5 H5 1.1000 .
C6 B15 1.741(13) .
C6 B14 1.743(15) .
C6 B11 1.749(15) .
C6 B19 1.757(15) .
C6 H6B 1.1000 .
B6 B7 1.72(2) .
B6 B10 1.793(16) .
B6 H6 1.1000 .
B7 B10 1.65(3) .
B7 B8 1.79(3) .
B7 H7 1.1000 .
B8 B9 1.68(3) .
B8 B10 1.74(2) .
B8 H8 1.1000 .
B9 B10 1.74(2) .
B9 H9 1.1000 .
B10 H10 1.1000 .
B11 B16 1.734(17) .
B11 B12 1.76(2) .
B11 B15 1.756(14) .
B11 H11 1.1000 .
B12 B13 1.74(3) .
B12 B17 1.76(2) .
B12 B16 1.78(2) .
B12 H12 1.1000 .
B13 B18 1.697(19) .
B13 B17 1.72(2) .
B13 B14 1.72(2) .
B13 H13 1.1000 .
B14 B18 1.775(19) .
B14 B19 1.778(15) .
B14 H14 1.1000 .
B15 B16 1.691(19) .
B15 B19 1.736(16) .
B15 B20 1.750(18) .
B15 H15 1.1000 .
B16 B17 1.80(3) .
B16 B20 1.80(3) .
B16 H16 1.1000 .
B17 B20 1.731(19) .
B17 B18 1.82(3) .
B17 H17 1.1000 .
B18 B20 1.76(2) .
B18 B19 1.76(2) .
B18 H18 1.1000 .
B19 B20 1.802(18) .
B19 H19 1.1000 .
B20 H20 1.1000 .
N1 C7 1.325(11) .
N1 C11 1.324(10) .
C7 C8 1.372(14) .
C7 H7A 0.9300 .
C8 C9 1.351(17) .
C8 H8A 0.9300 .
C9 C10 1.361(17) .
C9 H9A 0.9300 .
C10 C11 1.383(14) .
C10 H10A 0.9300 .
C11 H11A 0.9300 .
N2 C116 1.298(12) .
N2 C12 1.307(12) .
C12 C13 1.344(16) .
C12 H12A 0.9300 .
C13 C14 1.35(2) .
C13 H13A 0.9300 .
C14 C15 1.35(2) .
C14 H14A 0.9300 .
C15 C116 1.392(17) .
C15 H15A 0.9300 .
C116 H16A 0.9300 .

loop_
_geom_torsion_atom_site_label_1
_geom_torsion_atom_site_label_2
_geom_torsion_atom_site_label_3
_geom_torsion_atom_site_label_4
_geom_torsion
_geom_torsion_site_symmetry_1
Cu1 O4 C1 O3 -72.7(15) 2_667
Cu1 O4 C1 C2 107.1(12) 2_667
Cu1 O3 C1 O4 -11.3(11) .
Cu1 O3 C1 C2 168.8(4) .
O4 C1 C2 C3 -10.6(10) .
O3 C1 C2 C3 169.3(7) .
O4 C1 C2 B4 -82.9(10) .
O3 C1 C2 B4 97.0(9) .
O4 C1 C2 B1 58.0(9) .
O3 C1 C2 B1 -122.1(8) .
O4 C1 C2 B3 -157.1(8) .
O3 C1 C2 B3 22.8(11) .
O4 C1 C2 B2 128.2(8) .
O3 C1 C2 B2 -51.9(9) .
C3 B1 C2 C1 -107.3(6) .
B5 B1 C2 C1 156.2(10) .
B2 B1 C2 C1 113.8(7) .
B9 B1 C2 C1 -142.8(6) .
B5 B1 C2 C3 -96.4(11) .
B2 B1 C2 C3 -138.8(8) .
B9 B1 C2 C3 -35.4(6) .
C3 B1 C2 B4 34.7(7) .
B5 B1 C2 B4 -61.8(12) .
B2 B1 C2 B4 -104.2(9) .
B9 B1 C2 B4 -0.8(9) .
C3 B1 C2 B3 103.8(7) .
B5 B1 C2 B3 7.4(14) .
B2 B1 C2 B3 -35.0(9) .
B9 B1 C2 B3 68.4(9) .
C3 B1 C2 B2 138.8(8) .
B5 B1 C2 B2 42.4(10) .
B9 B1 C2 B2 103.4(8) .
C1 C2 B2 B6 155.8(7) .
C3 C2 B2 B6 -63.8(10) .
B4 C2 B2 B6 5.6(11) .
B1 C2 B2 B6 -102.2(9) .
B3 C2 B2 B6 40.9(7) .
C1 C2 B2 B3 114.9(7) .
C3 C2 B2 B3 -104.7(8) .
B4 C2 B2 B3 -35.3(9) .
B1 C2 B2 B3 -143.2(9) .
C1 C2 B2 B1 -101.9(9) .
C3 C2 B2 B1 38.5(9) .
B4 C2 B2 B1 107.9(10) .
B3 C2 B2 B1 143.2(9) .
C1 C2 B2 B5 -142.8(9) .
C3 C2 B2 B5 -2.4(11) .
B4 C2 B2 B5 67.0(12) .
B1 C2 B2 B5 -40.9(10) .
B3 C2 B2 B5 102.3(10) .
C3 B1 B2 C2 -34.4(6) .
B5 B1 B2 C2 -132.2(11) .
B9 B1 B2 C2 -93.6(11) .
C3 B1 B2 B6 62.2(9) .
C2 B1 B2 B6 96.6(9) .
B5 B1 B2 B6 -35.5(11) .
B9 B1 B2 B6 3.1(13) .
C3 B1 B2 B3 -1.8(9) .
C2 B1 B2 B3 32.6(7) .
B5 B1 B2 B3 -99.5(11) .
B9 B1 B2 B3 -61.0(11) .
C3 B1 B2 B5 97.8(11) .
C2 B1 B2 B5 132.2(11) .
B9 B1 B2 B5 38.6(12) .
C1 C2 C3 B9 146.2(12) .
B4 C2 C3 B9 -103.2(13) .
B1 C2 C3 B9 41.9(12) .
B3 C2 C3 B9 -63.3(14) .
B2 C2 C3 B9 3.4(14) .
C1 C2 C3 B8 -147.9(12) .
B4 C2 C3 B8 -37.3(12) .
B1 C2 C3 B8 107.9(13) .
B3 C2 C3 B8 2.6(14) .
B2 C2 C3 B8 69.3(14) .
C1 C2 C3 B1 104.2(7) .
B4 C2 C3 B1 -145.2(7) .
B3 C2 C3 B1 -105.3(8) .
B2 C2 C3 B1 -38.5(7) .
C1 C2 C3 B4 -110.6(7) .
B1 C2 C3 B4 145.2(7) .
B3 C2 C3 B4 39.9(7) .
B2 C2 C3 B4 106.6(8) .
B5 B1 C3 C2 99.4(7) .
B2 B1 C3 C2 36.0(6) .
B9 B1 C3 C2 137.2(8) .
C2 B1 C3 B9 -137.2(8) .
B5 B1 C3 B9 -37.8(9) .
B2 B1 C3 B9 -101.2(9) .
C2 B1 C3 B8 -103.3(11) .
B5 B1 C3 B8 -3.9(13) .
B2 B1 C3 B8 -67.3(12) .
B9 B1 C3 B8 33.9(11) .
C2 B1 C3 B4 -33.1(6) .
B5 B1 C3 B4 66.4(9) .
B2 B1 C3 B4 3.0(9) .
B9 B1 C3 B4 104.2(9) .
C1 C2 B3 B4 107.0(9) .
C3 C2 B3 B4 -40.5(8) .
B1 C2 B3 B4 -108.1(9) .
B2 C2 B3 B4 -143.2(8) .
C1 C2 B3 B2 -109.8(8) .
C3 C2 B3 B2 102.7(8) .
B4 C2 B3 B2 143.2(8) .
B1 C2 B3 B2 35.1(9) .
C1 C2 B3 B7 148.9(9) .
C3 C2 B3 B7 1.5(12) .
B4 C2 B3 B7 41.9(10) .
B1 C2 B3 B7 -66.1(12) .
B2 C2 B3 B7 -101.3(10) .
C1 C2 B3 B6 -150.4(7) .
C3 C2 B3 B6 62.1(10) .
B4 C2 B3 B6 102.6(9) .
B1 C2 B3 B6 -5.5(12) .
B2 C2 B3 B6 -40.6(8) .
B6 B2 B3 C2 -133.3(7) .
B1 B2 B3 C2 -32.5(6) .
B5 B2 B3 C2 -95.1(7) .
C2 B2 B3 B4 32.6(6) .
B6 B2 B3 B4 -100.7(8) .
B1 B2 B3 B4 0.1(10) .
B5 B2 B3 B4 -62.5(8) .
C2 B2 B3 B7 96.0(8) .
B6 B2 B3 B7 -37.3(8) .
B1 B2 B3 B7 63.5(10) .
B5 B2 B3 B7 0.9(10) .
C2 B2 B3 B6 133.3(7) .
B1 B2 B3 B6 100.8(9) .
B5 B2 B3 B6 38.2(7) .
Cu1 O1 C4 O2 6.4(11) .
Cu1 O1 C4 C5 -171.0(5) .
C1 C2 B4 C3 106.1(7) .
B1 C2 B4 C3 -34.0(7) .
B3 C2 B4 C3 -137.9(7) .
B2 C2 B4 C3 -102.9(7) .
C1 C2 B4 B3 -116.0(7) .
C3 C2 B4 B3 137.9(7) .
B1 C2 B4 B3 103.9(7) .
B2 C2 B4 B3 35.0(8) .
C1 C2 B4 B7 -158.1(10) .
C3 C2 B4 B7 95.9(11) .
B1 C2 B4 B7 61.9(13) .
B3 C2 B4 B7 -42.0(10) .
B2 C2 B4 B7 -7.0(14) .
C1 C2 B4 B8 139.0(8) .
C3 C2 B4 B8 32.9(8) .
B1 C2 B4 B8 -1.1(11) .
B3 C2 B4 B8 -105.0(8) .
B2 C2 B4 B8 -70.0(11) .
B9 C3 B4 C2 104.9(11) .
B8 C3 B4 C2 141.1(9) .
B1 C3 B4 C2 33.6(7) .
C2 C3 B4 B3 -36.5(6) .
B9 C3 B4 B3 68.4(12) .
B8 C3 B4 B3 104.6(10) .
B1 C3 B4 B3 -2.9(9) .
C2 C3 B4 B7 -98.4(9) .
B9 C3 B4 B7 6.5(14) .
B8 C3 B4 B7 42.8(11) .
B1 C3 B4 B7 -64.8(10) .
C2 C3 B4 B8 -141.1(10) .
B9 C3 B4 B8 -36.2(11) .
B1 C3 B4 B8 -107.5(10) .
B2 B3 B4 C2 -33.2(7) .
B7 B3 B4 C2 -131.4(11) .
B6 B3 B4 C2 -96.6(9) .
C2 B3 B4 C3 34.8(5) .
B2 B3 B4 C3 1.6(9) .
B7 B3 B4 C3 -96.6(11) .
B6 B3 B4 C3 -61.8(9) .
C2 B3 B4 B7 131.4(11) .
B2 B3 B4 B7 98.2(11) .
B6 B3 B4 B7 34.8(11) .
C2 B3 B4 B8 94.6(12) .
B2 B3 B4 B8 61.5(12) .
B7 B3 B4 B8 -36.7(13) .
B6 B3 B4 B8 -1.9(14) .
O2 C4 C5 B13 -3.7(13) .
O1 C4 C5 B13 173.9(10) .
O2 C4 C5 B12 68.8(13) .
O1 C4 C5 B12 -113.7(11) .
O2 C4 C5 C6 -145.4(9) .
O1 C4 C5 C6 32.1(11) .
O2 C4 C5 B14 -74.3(11) .
O1 C4 C5 B14 103.2(9) .
O2 C4 C5 B11 140.6(9) .
O1 C4 C5 B11 -41.9(11) .
C3 B1 B5 B6 -64.2(13) .
C2 B1 B5 B6 -6.2(15) .
B2 B1 B5 B6 35.4(10) .
B9 B1 B5 B6 -100.8(15) .
C3 B1 B5 B9 36.6(11) .
C2 B1 B5 B9 94.6(12) .
B2 B1 B5 B9 136.2(13) .
C3 B1 B5 B2 -99.6(9) .
C2 B1 B5 B2 -41.6(9) .
B9 B1 B5 B2 -136.2(13) .
C3 B1 B5 B10 0.1(11) .
C2 B1 B5 B10 58.1(12) .
B2 B1 B5 B10 99.7(10) .
B9 B1 B5 B10 -36.5(12) .
C2 B2 B5 B6 -99.6(9) .
B3 B2 B5 B6 -38.7(8) .
B1 B2 B5 B6 -140.1(11) .
C2 B2 B5 B9 0.7(15) .
B6 B2 B5 B9 100.4(15) .
B3 B2 B5 B9 61.7(14) .
B1 B2 B5 B9 -39.7(12) .
C2 B2 B5 B1 40.4(9) .
B6 B2 B5 B1 140.1(11) .
B3 B2 B5 B1 101.3(10) .
C2 B2 B5 B10 -61.1(10) .
B6 B2 B5 B10 38.5(8) .
B3 B2 B5 B10 -0.2(10) .
B1 B2 B5 B10 -101.5(11) .
C4 C5 C6 B15 -153.1(8) .
B13 C5 C6 B15 62.7(11) .
B12 C5 C6 B15 -6.3(11) .
B14 C5 C6 B15 103.1(8) .
B11 C5 C6 B15 -42.4(7) .
C4 C5 C6 B14 103.8(9) .
B13 C5 C6 B14 -40.4(9) .
B12 C5 C6 B14 -109.5(10) .
B11 C5 C6 B14 -145.5(8) .
C4 C5 C6 B11 -110.8(9) .
B13 C5 C6 B11 105.1(9) .
B12 C5 C6 B11 36.0(10) .
B14 C5 C6 B11 145.5(8) .
C4 C5 C6 B19 144.9(8) .
B13 C5 C6 B19 0.7(11) .
B12 C5 C6 B19 -68.3(11) .
B14 C5 C6 B19 41.1(8) .
B11 C5 C6 B19 -104.3(8) .
C2 B2 B6 B7 -1.7(12) .
B3 B2 B6 B7 38.4(10) .
B1 B2 B6 B7 -62.8(12) .
B5 B2 B6 B7 -98.3(11) .
C2 B2 B6 B5 96.6(9) .
B3 B2 B6 B5 136.6(9) .
B1 B2 B6 B5 35.5(9) .
C2 B2 B6 B3 -40.1(6) .
B1 B2 B6 B3 -101.1(9) .
B5 B2 B6 B3 -136.6(9) .
C2 B2 B6 B10 57.6(12) .
B3 B2 B6 B10 97.6(11) .
B1 B2 B6 B10 -3.5(13) .
B5 B2 B6 B10 -39.0(11) .
B9 B5 B6 B7 1.4(11) .
B1 B5 B6 B7 66.4(13) .
B2 B5 B6 B7 101.9(8) .
B10 B5 B6 B7 -35.2(8) .
B9 B5 B6 B2 -100.4(8) .
B1 B5 B6 B2 -35.5(10) .
B10 B5 B6 B2 -137.0(9) .
B9 B5 B6 B3 -61.8(12) .
B1 B5 B6 B3 3.1(15) .
B2 B5 B6 B3 38.6(9) .
B10 B5 B6 B3 -98.4(10) .
B9 B5 B6 B10 36.6(9) .
B1 B5 B6 B10 101.5(12) .
B2 B5 B6 B10 137.0(9) .
C2 B3 B6 B7 -96.4(10) .
B4 B3 B6 B7 -35.4(10) .
B2 B3 B6 B7 -137.0(10) .
C2 B3 B6 B2 40.6(7) .
B4 B3 B6 B2 101.6(9) .
B7 B3 B6 B2 137.0(10) .
C2 B3 B6 B5 1.2(12) .
B4 B3 B6 B5 62.2(13) .
B2 B3 B6 B5 -39.4(10) .
B7 B3 B6 B5 97.7(12) .
C2 B3 B6 B10 -62.5(12) .
B4 B3 B6 B10 -1.5(13) .
B2 B3 B6 B10 -103.2(11) .
B7 B3 B6 B10 33.9(11) .
B2 B6 B7 B10 101.6(9) .
B5 B6 B7 B10 37.3(8) .
B3 B6 B7 B10 139.7(9) .
B2 B6 B7 B3 -38.1(9) .
B5 B6 B7 B3 -102.4(9) .
B10 B6 B7 B3 -139.7(9) .
B2 B6 B7 B4 -2.5(16) .
B5 B6 B7 B4 -66.8(14) .
B3 B6 B7 B4 35.6(11) .
B10 B6 B7 B4 -104.1(14) .
B2 B6 B7 B8 62.4(11) .
B5 B6 B7 B8 -1.9(11) .
B3 B6 B7 B8 100.5(8) .
B10 B6 B7 B8 -39.2(9) .
C2 B3 B7 B10 60.6(12) .
B4 B3 B7 B10 101.5(13) .
B2 B3 B7 B10 -1.4(13) .
B6 B3 B7 B10 -39.1(9) .
C2 B3 B7 B6 99.7(9) .
B4 B3 B7 B6 140.7(11) .
B2 B3 B7 B6 37.8(8) .
C2 B3 B7 B4 -40.9(9) .
B2 B3 B7 B4 -102.9(10) .
B6 B3 B7 B4 -140.7(11) .
C2 B3 B7 B8 -4.7(17) .
B4 B3 B7 B8 36.3(13) .
B2 B3 B7 B8 -66.6(16) .
B6 B3 B7 B8 -104.4(16) .
C2 B4 B7 B10 -63.3(15) .
C3 B4 B7 B10 -6.0(15) .
B3 B4 B7 B10 -105.0(14) .
B8 B4 B7 B10 34.8(14) .
C2 B4 B7 B6 5.7(16) .
C3 B4 B7 B6 63.0(14) .
B3 B4 B7 B6 -36.1(10) .
B8 B4 B7 B6 103.8(16) .
C2 B4 B7 B3 41.8(9) .
C3 B4 B7 B3 99.1(9) .
B8 B4 B7 B3 139.9(14) .
C2 B4 B7 B8 -98.1(13) .
C3 B4 B7 B8 -40.8(12) .
B3 B4 B7 B8 -139.9(14) .
C2 C3 B8 B9 -104.5(11) .
B1 C3 B8 B9 -35.6(11) .
B4 C3 B8 B9 -140.9(10) .
C2 C3 B8 B10 -62.7(17) .
B9 C3 B8 B10 41.7(11) .
B1 C3 B8 B10 6.2(17) .
B4 C3 B8 B10 -99.1(13) .
C2 C3 B8 B4 36.4(10) .
B9 C3 B8 B4 140.9(10) .
B1 C3 B8 B4 105.3(10) .
C2 C3 B8 B7 -5.2(18) .
B9 C3 B8 B7 99.2(14) .
B1 C3 B8 B7 63.7(18) .
B4 C3 B8 B7 -41.6(13) .
C2 B4 B8 B9 2.6(12) .
C3 B4 B8 B9 34.8(9) .
B3 B4 B8 B9 -59.5(13) .
B7 B4 B8 B9 -95.9(13) .
C2 B4 B8 C3 -32.2(8) .
B3 B4 B8 C3 -94.3(9) .
B7 B4 B8 C3 -130.7(13) .
C2 B4 B8 B10 66.8(15) .
C3 B4 B8 B10 99.0(16) .
B3 B4 B8 B10 4.7(18) .
B7 B4 B8 B10 -31.7(13) .
C2 B4 B8 B7 98.5(12) .
C3 B4 B8 B7 130.7(13) .
B3 B4 B8 B7 36.4(12) .
B10 B7 B8 B9 -39.1(11) .
B6 B7 B8 B9 1.7(12) .
B3 B7 B8 B9 67.0(15) .
B4 B7 B8 B9 103.1(10) .
B10 B7 B8 C3 -100.1(17) .
B6 B7 B8 C3 -59.3(15) .
B3 B7 B8 C3 6(2) .
B4 B7 B8 C3 42.1(11) .
B6 B7 B8 B10 40.8(10) .
B3 B7 B8 B10 106.1(15) .
B4 B7 B8 B10 142.2(13) .
B10 B7 B8 B4 -142.2(13) .
B6 B7 B8 B4 -101.4(10) .
B3 B7 B8 B4 -36.1(12) .
C2 C3 B9 B8 103.7(12) .
B1 C3 B9 B8 144.5(10) .
B4 C3 B9 B8 37.4(11) .
C2 C3 B9 B10 61.6(18) .
B8 C3 B9 B10 -42.1(12) .
B1 C3 B9 B10 102.4(13) .
B4 C3 B9 B10 -4.8(17) .
C2 C3 B9 B5 -2.8(18) .
B8 C3 B9 B5 -106.5(14) .
B1 C3 B9 B5 38.0(12) .
B4 C3 B9 B5 -69.1(17) .
C2 C3 B9 B1 -40.8(9) .
B8 C3 B9 B1 -144.5(10) .
B4 C3 B9 B1 -107.2(9) .
B10 B8 B9 C3 -132.9(8) .
B4 B8 B9 C3 -35.0(8) .
B7 B8 B9 C3 -96.4(8) .
C3 B8 B9 B10 132.9(8) .
B4 B8 B9 B10 97.8(11) .
B7 B8 B9 B10 36.5(8) .
C3 B8 B9 B5 95.6(10) .
B10 B8 B9 B5 -37.2(9) .
B4 B8 B9 B5 60.6(13) .
B7 B8 B9 B5 -0.7(12) .
C3 B8 B9 B1 31.8(8) .
B10 B8 B9 B1 -101.1(9) .
B4 B8 B9 B1 -3.2(13) .
B7 B8 B9 B1 -64.6(10) .
B6 B5 B9 C3 63.5(16) .
B1 B5 B9 C3 -37.6(11) .
B2 B5 B9 C3 1.1(19) .
B10 B5 B9 C3 101.0(16) .
B6 B5 B9 B8 -0.4(13) .
B1 B5 B9 B8 -101.5(10) .
B2 B5 B9 B8 -62.8(15) .
B10 B5 B9 B8 37.1(11) .
B6 B5 B9 B10 -37.5(9) .
B1 B5 B9 B10 -138.6(11) .
B2 B5 B9 B10 -99.9(11) .
B6 B5 B9 B1 101.1(9) .
B2 B5 B9 B1 38.7(11) .
B10 B5 B9 B1 138.6(11) .
C2 B1 B9 C3 35.1(6) .
B5 B1 B9 C3 136.2(11) .
B2 B1 B9 C3 96.7(8) .
C3 B1 B9 B8 -32.6(9) .
C2 B1 B9 B8 2.5(11) .
B5 B1 B9 B8 103.5(12) .
B2 B1 B9 B8 64.1(12) .
C3 B1 B9 B10 -98.2(16) .
C2 B1 B9 B10 -63.1(14) .
B5 B1 B9 B10 38.0(12) .
B2 B1 B9 B10 -1.5(17) .
C3 B1 B9 B5 -136.2(11) .
C2 B1 B9 B5 -101.1(9) .
B2 B1 B9 B5 -39.5(10) .
B6 B7 B10 B9 -99.3(14) .
B3 B7 B10 B9 -61.5(16) .
B4 B7 B10 B9 3.4(18) .
B8 B7 B10 B9 38.1(11) .
B6 B7 B10 B8 -137.4(10) .
B3 B7 B10 B8 -99.6(11) .
B4 B7 B10 B8 -34.7(12) .
B6 B7 B10 B5 -36.6(8) .
B3 B7 B10 B5 1.2(13) .
B4 B7 B10 B5 66.1(14) .
B8 B7 B10 B5 100.9(10) .
B3 B7 B10 B6 37.8(9) .
B4 B7 B10 B6 102.7(11) .
B8 B7 B10 B6 137.4(10) .
C3 B9 B10 B7 0.8(19) .
B8 B9 B10 B7 -41.0(13) .
B5 B9 B10 B7 99.2(12) .
B1 B9 B10 B7 62.3(18) .
C3 B9 B10 B8 41.8(11) .
B5 B9 B10 B8 140.3(9) .
B1 B9 B10 B8 103.3(11) .
C3 B9 B10 B5 -98.5(12) .
B8 B9 B10 B5 -140.3(9) .
B1 B9 B10 B5 -36.9(11) .
C3 B9 B10 B6 -62.2(18) .
B8 B9 B10 B6 -104.0(13) .
B5 B9 B10 B6 36.3(10) .
B1 B9 B10 B6 -0.6(18) .
B9 B8 B10 B7 135.8(11) .
C3 B8 B10 B7 95.0(13) .
B4 B8 B10 B7 33.0(12) .
C3 B8 B10 B9 -40.7(10) .
B4 B8 B10 B9 -102.8(11) .
B7 B8 B10 B9 -135.8(11) .
B9 B8 B10 B5 35.2(11) .
C3 B8 B10 B5 -5.6(17) .
B4 B8 B10 B5 -67.6(16) .
B7 B8 B10 B5 -100.6(10) .
B9 B8 B10 B6 97.2(14) .
C3 B8 B10 B6 56.4(19) .
B4 B8 B10 B6 -6(2) .
B7 B8 B10 B6 -38.6(12) .
B6 B5 B10 B7 37.2(9) .
B9 B5 B10 B7 -101.1(10) .
B1 B5 B10 B7 -63.4(12) .
B2 B5 B10 B7 -0.6(12) .
B6 B5 B10 B9 138.3(9) .
B1 B5 B10 B9 37.8(9) .
B2 B5 B10 B9 100.5(8) .
B6 B5 B10 B8 104.0(12) .
B9 B5 B10 B8 -34.3(10) .
B1 B5 B10 B8 3.5(14) .
B2 B5 B10 B8 66.2(13) .
B9 B5 B10 B6 -138.3(9) .
B1 B5 B10 B6 -100.6(8) .
B2 B5 B10 B6 -37.8(7) .
B2 B6 B10 B7 -98.6(10) .
B5 B6 B10 B7 -138.0(8) .
B3 B6 B10 B7 -35.8(9) .
B7 B6 B10 B9 101.2(13) .
B2 B6 B10 B9 2.5(17) .
B5 B6 B10 B9 -36.8(12) .
B3 B6 B10 B9 65.4(16) .
B7 B6 B10 B8 40.3(14) .
B2 B6 B10 B8 -58.3(18) .
B5 B6 B10 B8 -97.6(14) .
B3 B6 B10 B8 4.6(18) .
B7 B6 B10 B5 138.0(8) .
B2 B6 B10 B5 39.3(9) .
B3 B6 B10 B5 102.2(9) .
C4 C5 B11 B16 -146.0(8) .
B13 C5 B11 B16 0.0(12) .
B12 C5 B11 B16 -40.9(9) .
C6 C5 B11 B16 101.4(9) .
B14 C5 B11 B16 68.4(11) .
C4 C5 B11 C6 112.7(8) .
B13 C5 B11 C6 -101.4(9) .
B12 C5 B11 C6 -142.2(8) .
B14 C5 B11 C6 -33.0(8) .
C4 C5 B11 B12 -105.1(9) .
B13 C5 B11 B12 40.8(9) .
C6 C5 B11 B12 142.2(8) .
B14 C5 B11 B12 109.2(9) .
C4 C5 B11 B15 154.2(8) .
B13 C5 B11 B15 -59.9(11) .
B12 C5 B11 B15 -100.7(10) .
C6 C5 B11 B15 41.5(7) .
B14 C5 B11 B15 8.5(11) .
B15 C6 B11 C5 131.4(8) .
B14 C6 B11 C5 31.8(6) .
B19 C6 B11 C5 97.7(7) .
C5 C6 B11 B16 -97.4(10) .
B15 C6 B11 B16 34.0(9) .
B14 C6 B11 B16 -65.6(11) .
B19 C6 B11 B16 0.3(12) .
C5 C6 B11 B12 -32.8(6) .
B15 C6 B11 B12 98.6(8) .
B14 C6 B11 B12 -1.0(10) .
B19 C6 B11 B12 64.9(9) .
C5 C6 B11 B15 -131.4(8) .
B14 C6 B11 B15 -99.6(8) .
B19 C6 B11 B15 -33.7(8) .
C4 C5 B12 B13 -109.1(7) .
C6 C5 B12 B13 101.8(8) .
B14 C5 B12 B13 33.5(8) .
B11 C5 B12 B13 137.6(7) .
C4 C5 B12 B11 113.3(7) .
B13 C5 B12 B11 -137.6(7) .
C6 C5 B12 B11 -35.8(8) .
B14 C5 B12 B11 -104.1(9) .
C4 C5 B12 B17 -144.1(9) .
B13 C5 B12 B17 -35.0(10) .
C6 C5 B12 B17 66.9(14) .
B14 C5 B12 B17 -1.5(14) .
B11 C5 B12 B17 102.6(10) .
C4 C5 B12 B16 152.8(11) .
B13 C5 B12 B16 -98.1(12) .
C6 C5 B12 B16 3.7(15) .
B14 C5 B12 B16 -64.7(15) .
B11 C5 B12 B16 39.5(11) .
B16 B11 B12 C5 134.0(12) .
C6 B11 B12 C5 33.1(7) .
B15 B11 B12 C5 95.4(8) .
C5 B11 B12 B13 -35.2(6) .
B16 B11 B12 B13 98.8(11) .
C6 B11 B12 B13 -2.1(9) .
B15 B11 B12 B13 60.3(9) .
C5 B11 B12 B17 -96.5(13) .
B16 B11 B12 B17 37.5(13) .
C6 B11 B12 B17 -63.4(13) .
B15 B11 B12 B17 -1.0(14) .
C5 B11 B12 B16 -134.0(12) .
C6 B11 B12 B16 -100.8(12) .
B15 B11 B12 B16 -38.5(11) .
C4 C5 B13 B18 -145.5(11) .
B12 C5 B13 B18 107.2(13) .
C6 C5 B13 B18 0.8(15) .
B14 C5 B13 B18 -39.1(11) .
B11 C5 B13 B18 67.1(15) .
C4 C5 B13 B17 144.7(9) .
B12 C5 B13 B17 37.4(10) .
C6 C5 B13 B17 -69.1(13) .
B14 C5 B13 B17 -109.0(10) .
B11 C5 B13 B17 -2.7(13) .
C4 C5 B13 B14 -106.3(8) .
B12 C5 B13 B14 146.4(8) .
C6 C5 B13 B14 39.9(8) .
B11 C5 B13 B14 106.3(8) .
C4 C5 B13 B12 107.3(9) .
C6 C5 B13 B12 -106.4(8) .
B14 C5 B13 B12 -146.4(8) .
B11 C5 B13 B12 -40.1(8) .
B11 B12 B13 C5 37.2(6) .
B17 B12 B13 C5 139.5(9) .
B16 B12 B13 C5 98.0(9) .
C5 B12 B13 B18 -102.2(10) .
B11 B12 B13 B18 -65.1(11) .
B17 B12 B13 B18 37.3(11) .
B16 B12 B13 B18 -4.3(13) .
C5 B12 B13 B17 -139.5(9) .
B11 B12 B13 B17 -102.3(9) .
B16 B12 B13 B17 -41.5(9) .
C5 B12 B13 B14 -32.5(7) .
B11 B12 B13 B14 4.6(10) .
B17 B12 B13 B14 107.0(9) .
B16 B12 B13 B14 65.5(10) .
C4 C5 B14 B13 108.8(7) .
B12 C5 B14 B13 -33.9(9) .
C6 C5 B14 B13 -136.6(8) .
B11 C5 B14 B13 -103.6(8) .
C4 C5 B14 C6 -114.7(7) .
B13 C5 B14 C6 136.6(8) .
B12 C5 B14 C6 102.6(10) .
B11 C5 B14 C6 33.0(8) .
C4 C5 B14 B18 143.8(7) .
B13 C5 B14 B18 35.0(8) .
B12 C5 B14 B18 1.1(12) .
C6 C5 B14 B18 -101.5(8) .
B11 C5 B14 B18 -68.5(10) .
C4 C5 B14 B19 -154.8(7) .
B13 C5 B14 B19 96.5(9) .
B12 C5 B14 B19 62.5(12) .
C6 C5 B14 B19 -40.1(8) .
B11 C5 B14 B19 -7.1(12) .
B18 B13 B14 C5 138.8(9) .
B17 B13 B14 C5 100.3(13) .
B12 B13 B14 C5 31.9(7) .
C5 B13 B14 C6 -37.0(6) .
B18 B13 B14 C6 101.8(9) .
B17 B13 B14 C6 63.3(13) .
B12 B13 B14 C6 -5.1(9) .
C5 B13 B14 B18 -138.8(9) .
B17 B13 B14 B18 -38.4(11) .
B12 B13 B14 B18 -106.9(10) .
C5 B13 B14 B19 -98.6(7) .
B18 B13 B14 B19 40.2(9) .
B17 B13 B14 B19 1.8(14) .
B12 B13 B14 B19 -66.7(9) .
B15 C6 B14 C5 -96.5(8) .
B11 C6 B14 C5 -31.9(7) .
B19 C6 B14 C5 -133.9(8) .
C5 C6 B14 B13 35.5(6) .
B15 C6 B14 B13 -61.1(9) .
B11 C6 B14 B13 3.6(9) .
B19 C6 B14 B13 -98.4(8) .
C5 C6 B14 B18 95.5(11) .
B15 C6 B14 B18 -1.1(13) .
B11 C6 B14 B18 63.6(12) .
B19 C6 B14 B18 -38.4(10) .
C5 C6 B14 B19 133.9(8) .
B15 C6 B14 B19 37.3(8) .
B11 C6 B14 B19 102.0(8) .
C5 C6 B15 B16 6.5(13) .
B14 C6 B15 B16 69.2(13) .
B11 C6 B15 B16 -35.6(11) .
B19 C6 B15 B16 107.2(12) .
C5 C6 B15 B19 -100.7(8) .
B14 C6 B15 B19 -38.0(8) .
B11 C6 B15 B19 -142.8(9) .
C5 C6 B15 B20 -61.1(10) .
B14 C6 B15 B20 1.6(12) .
B11 C6 B15 B20 -103.2(10) .
B19 C6 B15 B20 39.6(8) .
C5 C6 B15 B11 42.1(7) .
B14 C6 B15 B11 104.8(9) .
B19 C6 B15 B11 142.8(9) .
C5 B11 B15 B16 99.9(13) .
C6 B11 B15 B16 140.9(12) .
B12 B11 B15 B16 40.2(13) .
C5 B11 B15 B19 -6.6(11) .
B16 B11 B15 B19 -106.6(13) .
C6 B11 B15 B19 34.3(8) .
B12 B11 B15 B19 -66.4(11) .
C5 B11 B15 C6 -41.0(7) .
B16 B11 B15 C6 -140.9(12) .
B12 B11 B15 C6 -100.7(9) .
C5 B11 B15 B20 60.5(10) .
B16 B11 B15 B20 -39.4(12) .
C6 B11 B15 B20 101.5(9) .
B12 B11 B15 B20 0.8(12) .
B19 B15 B16 B11 101.3(9) .
C6 B15 B16 B11 35.5(10) .
B20 B15 B16 B11 138.3(11) .
B19 B15 B16 B12 61.3(15) .
C6 B15 B16 B12 -4.5(17) .
B20 B15 B16 B12 98.4(15) .
B11 B15 B16 B12 -40.0(11) .
B19 B15 B16 B17 -0.4(10) .
C6 B15 B16 B17 -66.2(11) .
B20 B15 B16 B17 36.6(8) .
B11 B15 B16 B17 -101.7(9) .
B19 B15 B16 B20 -37.1(8) .
C6 B15 B16 B20 -102.9(9) .
B11 B15 B16 B20 -138.3(11) .
C5 B11 B16 B15 -95.9(9) .
C6 B11 B16 B15 -34.7(10) .
B12 B11 B16 B15 -135.0(13) .
C5 B11 B16 B12 39.1(10) .
C6 B11 B16 B12 100.3(11) .
B15 B11 B16 B12 135.0(13) .
C5 B11 B16 B17 2.6(13) .
C6 B11 B16 B17 63.8(12) .
B12 B11 B16 B17 -36.5(11) .
B15 B11 B16 B17 98.5(14) .
C5 B11 B16 B20 -58.2(12) .
C6 B11 B16 B20 2.9(14) .
B12 B11 B16 B20 -97.4(15) .
B15 B11 B16 B20 37.6(8) .
C5 B12 B16 B15 0.6(18) .
B13 B12 B16 B15 -57.3(15) .
B11 B12 B16 B15 40.8(11) .
B17 B12 B16 B15 -97.7(15) .
C5 B12 B16 B11 -40.2(10) .
B13 B12 B16 B11 -98.1(9) .
B17 B12 B16 B11 -138.5(12) .
C5 B12 B16 B17 98.3(13) .
B13 B12 B16 B17 40.4(10) .
B11 B12 B16 B17 138.5(12) .
C5 B12 B16 B20 63.5(13) .
B13 B12 B16 B20 5.6(12) .
B11 B12 B16 B20 103.7(11) .
B17 B12 B16 B20 -34.8(10) .
C5 B13 B17 B20 67.9(16) .
B18 B13 B17 B20 -37.7(10) .
B14 B13 B17 B20 -0.1(17) .
B12 B13 B17 B20 104.9(14) .
C5 B13 B17 B12 -37.0(9) .
B18 B13 B17 B12 -142.6(10) .
B14 B13 B17 B12 -105.0(10) .
C5 B13 B17 B16 4.2(15) .
B18 B13 B17 B16 -101.5(11) .
B14 B13 B17 B16 -63.8(15) .
B12 B13 B17 B16 41.2(11) .
C5 B13 B17 B18 105.6(11) .
B14 B13 B17 B18 37.6(11) .
B12 B13 B17 B18 142.6(10) .
C5 B12 B17 B13 33.7(8) .
B11 B12 B17 B13 96.4(10) .
B16 B12 B17 B13 132.9(10) .
C5 B12 B17 B20 -61.7(16) .
B13 B12 B17 B20 -95.4(13) .
B11 B12 B17 B20 1.0(18) .
B16 B12 B17 B20 37.5(13) .
C5 B12 B17 B16 -99.2(11) .
B13 B12 B17 B16 -132.9(10) .
B11 B12 B17 B16 -36.5(11) .
C5 B12 B17 B18 1.2(15) .
B13 B12 B17 B18 -32.4(10) .
B11 B12 B17 B18 64.0(15) .
B16 B12 B17 B18 100.4(12) .
B15 B16 B17 B13 60.5(12) .
B11 B16 B17 B13 -4.1(15) .
B12 B16 B17 B13 -41.0(10) .
B20 B16 B17 B13 98.3(12) .
B15 B16 B17 B20 -37.8(8) .
B11 B16 B17 B20 -102.4(12) .
B12 B16 B17 B20 -139.4(11) .
B15 B16 B17 B12 101.5(10) .
B11 B16 B17 B12 37.0(10) .
B20 B16 B17 B12 139.4(11) .
B15 B16 B17 B18 0.7(10) .
B11 B16 B17 B18 -63.9(12) .
B12 B16 B17 B18 -100.9(10) .
B20 B16 B17 B18 38.5(8) .
C5 B13 B18 B20 -65.7(15) .
B17 B13 B18 B20 36.9(10) .
B14 B13 B18 B20 -104.7(10) .
B12 B13 B18 B20 0.9(14) .
C5 B13 B18 B19 -1.9(17) .
B17 B13 B18 B19 100.7(12) .
B14 B13 B18 B19 -40.9(10) .
B12 B13 B18 B19 64.6(15) .
C5 B13 B18 B14 39.0(10) .
B17 B13 B18 B14 141.6(10) .
B12 B13 B18 B14 105.6(9) .
C5 B13 B18 B17 -102.6(14) .
B14 B13 B18 B17 -141.6(10) .
B12 B13 B18 B17 -36.0(12) .
C5 B14 B18 B13 -33.9(8) .
C6 B14 B18 B13 -94.7(10) .
B19 B14 B18 B13 -133.3(11) .
C5 B14 B18 B20 61.1(14) .
B13 B14 B18 B20 94.9(14) .
C6 B14 B18 B20 0.2(16) .
B19 B14 B18 B20 -38.4(10) .
C5 B14 B18 B19 99.4(9) .
B13 B14 B18 B19 133.3(11) .
C6 B14 B18 B19 38.6(10) .
C5 B14 B18 B17 -0.2(12) .
B13 B14 B18 B17 33.7(10) .
C6 B14 B18 B17 -61.0(13) .
B19 B14 B18 B17 -99.6(11) .
B20 B17 B18 B13 136.4(10) .
B12 B17 B18 B13 33.5(9) .
B16 B17 B18 B13 96.9(9) .
B13 B17 B18 B20 -136.4(10) .
B12 B17 B18 B20 -102.9(13) .
B16 B17 B18 B20 -39.5(8) .
B13 B17 B18 B19 -97.6(8) .
B20 B17 B18 B19 38.8(8) .
B12 B17 B18 B19 -64.1(12) .
B16 B17 B18 B19 -0.7(10) .
B13 B17 B18 B14 -34.1(9) .
B20 B17 B18 B14 102.3(10) .
B12 B17 B18 B14 -0.7(15) .
B16 B17 B18 B14 62.8(11) .
B16 B15 B19 C6 -99.9(8) .
B20 B15 B19 C6 -137.4(8) .
B11 B15 B19 C6 -34.1(8) .
B16 B15 B19 B18 -0.1(10) .
C6 B15 B19 B18 99.9(8) .
B20 B15 B19 B18 -37.5(7) .
B11 B15 B19 B18 65.8(10) .
B16 B15 B19 B14 -63.1(11) .
C6 B15 B19 B14 36.8(8) .
B20 B15 B19 B14 -100.6(9) .
B11 B15 B19 B14 2.7(12) .
B16 B15 B19 B20 37.4(8) .
C6 B15 B19 B20 137.4(8) .
B11 B15 B19 B20 103.3(9) .
C5 C6 B19 B15 97.6(8) .
B14 C6 B19 B15 138.1(9) .
B11 C6 B19 B15 34.1(8) .
C5 C6 B19 B18 -1.9(12) .
B15 C6 B19 B18 -99.4(11) .
B14 C6 B19 B18 38.7(11) .
B11 C6 B19 B18 -65.4(11) .
C5 C6 B19 B14 -40.6(8) .
B15 C6 B19 B14 -138.1(9) .
B11 C6 B19 B14 -104.1(9) .
C5 C6 B19 B20 60.1(9) .
B15 C6 B19 B20 -37.5(8) .
B14 C6 B19 B20 100.7(10) .
B11 C6 B19 B20 -3.4(10) .
B13 B18 B19 B15 -60.3(13) .
B20 B18 B19 B15 37.5(8) .
B14 B18 B19 B15 -100.8(9) .
B17 B18 B19 B15 0.5(10) .
B13 B18 B19 C6 2.3(15) .
B20 B18 B19 C6 100.1(9) .
B14 B18 B19 C6 -38.2(9) .
B17 B18 B19 C6 63.0(10) .
B13 B18 B19 B14 40.5(10) .
B20 B18 B19 B14 138.3(10) .
B17 B18 B19 B14 101.2(9) .
B13 B18 B19 B20 -97.8(14) .
B14 B18 B19 B20 -138.3(10) .
B17 B18 B19 B20 -37.0(8) .
C5 B14 B19 B15 2.4(11) .
B13 B14 B19 B15 59.7(10) .
C6 B14 B19 B15 -37.1(8) .
B18 B14 B19 B15 99.2(11) .
C5 B14 B19 C6 39.6(7) .
B13 B14 B19 C6 96.8(8) .
B18 B14 B19 C6 136.3(12) .
C5 B14 B19 B18 -96.7(12) .
B13 B14 B19 B18 -39.4(11) .
C6 B14 B19 B18 -136.3(12) .
C5 B14 B19 B20 -59.9(11) .
B13 B14 B19 B20 -2.6(10) .
C6 B14 B19 B20 -99.5(9) .
B18 B14 B19 B20 36.8(10) .
B13 B17 B20 B15 -63.2(16) .
B12 B17 B20 B15 -0.5(17) .
B16 B17 B20 B15 36.4(9) .
B18 B17 B20 B15 -99.9(10) .
B13 B17 B20 B18 36.7(10) .
B12 B17 B20 B18 99.5(12) .
B16 B17 B20 B18 136.3(9) .
B13 B17 B20 B19 -1.7(16) .
B12 B17 B20 B19 61.0(17) .
B16 B17 B20 B19 97.9(10) .
B18 B17 B20 B19 -38.4(10) .
B13 B17 B20 B16 -99.6(12) .
B12 B17 B20 B16 -36.9(13) .
B18 B17 B20 B16 -136.3(9) .
B16 B15 B20 B17 -38.4(11) .
B19 B15 B20 B17 103.2(11) .
C6 B15 B20 B17 64.3(13) .
B11 B15 B20 B17 -0.2(14) .
B16 B15 B20 B18 -104.1(12) .
B19 B15 B20 B18 37.5(10) .
C6 B15 B20 B18 -1.4(13) .
B11 B15 B20 B18 -65.9(13) .
B16 B15 B20 B19 -141.6(9) .
C6 B15 B20 B19 -38.9(7) .
B11 B15 B20 B19 -103.4(8) .
B19 B15 B20 B16 141.6(9) .
C6 B15 B20 B16 102.7(10) .
B11 B15 B20 B16 38.2(9) .
B13 B18 B20 B17 -37.1(10) .
B19 B18 B20 B17 -137.0(9) .
B14 B18 B20 B17 -99.2(13) .
B13 B18 B20 B15 62.8(13) .
B19 B18 B20 B15 -37.1(9) .
B14 B18 B20 B15 0.7(16) .
B17 B18 B20 B15 99.9(10) .
B13 B18 B20 B19 99.9(9) .
B14 B18 B20 B19 37.8(11) .
B17 B18 B20 B19 137.0(9) .
B13 B18 B20 B16 2.9(14) .
B19 B18 B20 B16 -96.9(10) .
B14 B18 B20 B16 -59.1(16) .
B17 B18 B20 B16 40.1(10) .
B15 B19 B20 B17 -97.1(12) .
C6 B19 B20 B17 -59.4(13) .
B18 B19 B20 B17 40.0(11) .
B14 B19 B20 B17 2.8(14) .
C6 B19 B20 B15 37.7(7) .
B18 B19 B20 B15 137.1(9) .
B14 B19 B20 B15 99.8(8) .
B15 B19 B20 B18 -137.1(9) .
C6 B19 B20 B18 -99.4(9) .
B14 B19 B20 B18 -37.2(9) .
B15 B19 B20 B16 -32.7(9) .
C6 B19 B20 B16 5.0(11) .
B18 B19 B20 B16 104.4(11) .
B14 B19 B20 B16 67.1(11) .
B15 B16 B20 B17 136.9(10) .
B11 B16 B20 B17 98.6(12) .
B12 B16 B20 B17 35.4(9) .
B11 B16 B20 B15 -38.4(9) .
B12 B16 B20 B15 -101.5(9) .
B17 B16 B20 B15 -136.9(10) .
B15 B16 B20 B18 96.0(11) .
B11 B16 B20 B18 57.7(14) .
B12 B16 B20 B18 -5.5(13) .
B17 B16 B20 B18 -40.9(10) .
B15 B16 B20 B19 33.4(8) .
B11 B16 B20 B19 -4.9(14) .
B12 B16 B20 B19 -68.1(11) .
B17 B16 B20 B19 -103.5(9) .
C11 N1 C7 C8 -0.2(16) .
Cu1 N1 C7 C8 -171.1(10) .
N1 C7 C8 C9 1(2) .
C7 C8 C9 C10 -2(2) .
C8 C9 C10 C11 1.8(19) .
C7 N1 C11 C10 0.0(14) .
Cu1 N1 C11 C10 171.2(8) .
C9 C10 C11 N1 -0.8(17) .
C116 N2 C12 C13 1(2) .
Cu1 N2 C12 C13 -174.0(11) .
N2 C12 C13 C14 -2(2) .
C12 C13 C14 C15 5(3) .
C13 C14 C15 C116 -6(3) .
C12 N2 C116 C15 -2(2) .
Cu1 N2 C116 C15 172.7(14) .
C14 C15 C116 N2 5(3) .
